data_4108901
loop_
_publ_author_name
'Robert D. Kennedy'
'Alexander L. Ayzner'
'Darcy D. Wanger'
'Christopher T Day'
'Merissa Halim'
'Saeed I. Khan'
'Sarah H. Tolbert'
'Benjamin J. Schwartz'
'Yves Rubin'

_publ_section_title
;
 Self-Assembling Fullerenes for Improved Bulk-Heterojunction Photovoltaic
 Devices
;
_journal_name_full 'Journal of the American Chemical Society'
_journal_page_first 17290
_journal_page_last 17292
_journal_paper_doi 10.1021/ja807627u
_journal_volume 130
_journal_year 2008
_chemical_formula_moiety 'C95 H34, C S2'
_chemical_formula_sum 'C96 H34 S2'
_chemical_formula_weight 1251.35
_chemical_name_systematic
; 
 ? 
;
_space_group_IT_number 62
_symmetry_cell_setting orthorhombic
_symmetry_space_group_name_Hall '-P 2ac 2n'
_symmetry_space_group_name_H-M 'P n m a'
_atom_sites_solution_hydrogens geom
_atom_sites_solution_primary direct
_atom_sites_solution_secondary difmap
_audit_creation_method SHELXL-97
_cell_angle_alpha 90.00
_cell_angle_beta 90.00
_cell_angle_gamma 90.00
_cell_formula_units_Z 4
_cell_length_a 18.311(5)
_cell_length_b 17.969(4)
_cell_length_c 17.344(5)
_cell_measurement_reflns_used 9946
_cell_measurement_temperature 100(2)
_cell_measurement_theta_max 28.80
_cell_measurement_theta_min 3.95
_cell_volume 5707(3)
_computing_cell_refinement 'Bruker SMART APEX11'
_computing_data_collection 'Bruker SMART APEX11'
_computing_data_reduction 'Bruker SAINT'
_computing_molecular_graphics 'Bruker SHELXTL'
_computing_publication_material 'Bruker SHELXTL'
_computing_structure_refinement 'SHELXL-97 (Sheldrick, 1997)'
_computing_structure_solution 'SHELXS-97 (Sheldrick, 1990)'
_diffrn_ambient_temperature 100(2)
_diffrn_measured_fraction_theta_full 0.994
_diffrn_measured_fraction_theta_max 0.994
_diffrn_measurement_device_type 'CCD area detector'
_diffrn_measurement_method 'phi and omega scans'
_diffrn_radiation_monochromator graphite
_diffrn_radiation_source 'fine-focus sealed tube'
_diffrn_radiation_type MoK\a
_diffrn_radiation_wavelength 0.71073
_diffrn_reflns_av_R_equivalents 0.0500
_diffrn_reflns_av_sigmaI/netI 0.0274
_diffrn_reflns_limit_h_max 24
_diffrn_reflns_limit_h_min -25
_diffrn_reflns_limit_k_max 24
_diffrn_reflns_limit_k_min -24
_diffrn_reflns_limit_l_max 23
_diffrn_reflns_limit_l_min -23
_diffrn_reflns_number 69360
_diffrn_reflns_theta_full 29.12
_diffrn_reflns_theta_max 29.12
_diffrn_reflns_theta_min 3.87
_exptl_absorpt_coefficient_mu 0.153
_exptl_absorpt_correction_T_max 0.9924
_exptl_absorpt_correction_T_min 0.9345
_exptl_absorpt_correction_type multi-scan
_exptl_absorpt_process_details 'Sadabs (bruker)'
_exptl_crystal_colour red
_exptl_crystal_density_diffrn 1.456
_exptl_crystal_density_meas ?
_exptl_crystal_description prism
_exptl_crystal_F_000 2568
_exptl_crystal_size_max 0.20
_exptl_crystal_size_mid 0.20
_exptl_crystal_size_min 0.05
_refine_diff_density_max 1.073
_refine_diff_density_min -1.079
_refine_diff_density_rms 0.071
_refine_ls_extinction_method none
_refine_ls_goodness_of_fit_ref 1.025
_refine_ls_hydrogen_treatment constr
_refine_ls_matrix_type full
_refine_ls_number_parameters 475
_refine_ls_number_reflns 7858
_refine_ls_number_restraints 4
_refine_ls_restrained_S_all 1.025
_refine_ls_R_factor_all 0.0838
_refine_ls_R_factor_gt 0.0629
_refine_ls_shift/su_max 0.005
_refine_ls_shift/su_mean 0.000
_refine_ls_structure_factor_coef Fsqd
_refine_ls_weighting_details 'calc w=1/[\s^2^(Fo^2^)+(0.0969P)^2^+5.8961P] where P=(Fo^2^+2Fc^2^)/3'
_refine_ls_weighting_scheme calc
_refine_ls_wR_factor_gt 0.1705
_refine_ls_wR_factor_ref 0.1892
_reflns_number_gt 5934
_reflns_number_total 7858
_reflns_threshold_expression >2sigma(I)
_cod_data_source_file ja807627u_si_007.cif
_cod_data_source_block yr2008sa
_cod_depositor_comments
;
The following automatic conversions were performed:

'_exptl_crystal_density_meas' value '?"' was changed to '?' - the
value is perceived as not measured.

Automatic conversion script
Id: cif_fix_values 3008 2015-01-20 13:52:24Z robertas 
;
_cod_database_code 4108901

loop_
_symmetry_equiv_pos_as_xyz
'x, y, z'
'-x+1/2, -y, z+1/2'
'-x, y+1/2, -z'
'x+1/2, -y+1/2, -z+1/2'
'-x, -y, -z'
'x-1/2, y, -z-1/2'
'x, -y-1/2, z'
'-x-1/2, y-1/2, z-1/2'

loop_
_atom_site_label
_atom_site_type_symbol
_atom_site_fract_x
_atom_site_fract_y
_atom_site_fract_z
_atom_site_U_iso_or_equiv
_atom_site_adp_type
_atom_site_occupancy
_atom_site_symmetry_multiplicity
_atom_site_calc_flag
_atom_site_refinement_flags
_atom_site_disorder_group
S1 S 0.17303(11) 0.2500 0.30202(10) 0.0832(6) Uani 0.80 2 d SPD 1
S2 S 0.31205(14) 0.1550(2) 0.29953(18) 0.0939(12) Uani 0.40 1 d PD 1
C52 C 0.2485(2) 0.2118(4) 0.2935(5) 0.0595(19) Uiso 0.40 1 d PD 1
S3 S 0.3665(3) 0.2500 0.1603(3) 0.0531(12) Uiso 0.20 2 d SPD 2
S4 S 0.3333(7) 0.1331(6) 0.2946(6) 0.066(3) Uiso 0.10 1 d PD 2
C53 C 0.347(3) 0.195(3) 0.230(2) 0.118(18) Uiso 0.10 1 d PD 2
C1 C 0.18571(11) 0.11012(10) -0.00948(10) 0.0201(4) Uani 1 1 d . .
C2 C 0.18200(11) 0.18586(10) 0.02771(10) 0.0206(4) Uani 1 1 d . .
C3 C 0.12938(12) 0.20846(11) 0.08374(12) 0.0273(4) Uani 1 1 d . .
C4 C 0.06075(10) 0.16251(10) 0.09972(10) 0.0201(4) Uani 1 1 d . .
C5 C 0.05165(11) 0.10506(10) 0.03434(10) 0.0224(4) Uani 1 1 d . .
C6 C 0.10654(11) 0.08129(10) -0.01319(10) 0.0219(4) Uani 1 1 d . .
C7 C 0.08946(11) 0.05914(10) -0.09105(10) 0.0225(4) Uani 1 1 d . .
C8 C 0.01770(12) 0.05729(10) -0.11772(11) 0.0252(4) Uani 1 1 d . .
C9 C -0.02220(11) 0.10714(11) 0.00613(11) 0.0245(4) Uani 1 1 d . .
C10 C -0.05785(11) 0.17232(12) 0.03711(11) 0.0248(4) Uani 1 1 d . .
C11 C -0.00639(10) 0.21199(11) 0.08480(10) 0.0220(4) Uani 1 1 d . .
C12 C -0.11007(11) 0.20998(12) -0.00652(11) 0.0275(4) Uani 1 1 d . .
C13 C -0.12779(11) 0.18443(13) -0.08397(12) 0.0297(5) Uani 1 1 d . .
C14 C -0.13871(15) 0.2500 -0.13182(17) 0.0304(6) Uani 1 2 d S .
C15 C -0.11404(15) 0.2500 -0.20785(17) 0.0300(6) Uani 1 2 d S .
C16 C -0.07796(11) 0.18461(13) -0.23912(11) 0.0281(4) Uani 1 1 d . .
C17 C -0.06770(11) 0.12191(12) -0.19315(11) 0.0281(4) Uani 1 1 d . .
C18 C -0.09326(11) 0.12208(13) -0.11362(11) 0.0287(4) Uani 1 1 d . .
C19 C -0.03990(11) 0.08201(11) -0.06775(11) 0.0264(4) Uani 1 1 d . .
C20 C 0.00078(11) 0.08197(11) -0.19559(11) 0.0259(4) Uani 1 1 d . .
C21 C 0.05670(11) 0.10577(10) -0.24402(11) 0.0231(4) Uani 1 1 d . .
C22 C 0.04601(11) 0.17103(11) -0.29201(10) 0.0229(4) Uani 1 1 d . .
C23 C -0.01996(11) 0.20965(11) -0.28973(10) 0.0248(4) Uani 1 1 d . .
C24 C 0.11453(10) 0.21121(10) -0.29454(10) 0.0205(4) Uani 1 1 d . .
C25 C 0.16738(10) 0.17097(10) -0.24768(10) 0.0196(3) Uani 1 1 d . .
C26 C 0.14753(11) 0.08418(10) -0.14133(10) 0.0211(4) Uani 1 1 d . .
C27 C 0.20118(10) 0.12264(10) -0.09608(10) 0.0199(3) Uani 1 1 d . .
C28 C 0.23553(10) 0.18408(10) -0.12556(10) 0.0181(3) Uani 1 1 d . .
C29 C 0.13174(11) 0.10637(10) -0.21688(10) 0.0213(4) Uani 1 1 d . .
C30 C 0.21680(10) 0.20961(10) -0.20179(10) 0.0183(3) Uani 1 1 d . .
C31 C 0.26156(14) 0.2500 -0.07631(14) 0.0175(5) Uani 1 2 d S .
C32 C 0.21570(14) 0.2500 -0.00381(15) 0.0199(5) Uani 1 2 d S .
C33 C 0.06205(11) 0.12675(11) 0.18010(10) 0.0237(4) Uani 1 1 d . .
C34 C 0.01127(14) 0.14560(15) 0.23634(12) 0.0375(5) Uani 1 1 d . .
H34 H -0.0271 0.1795 0.2250 0.045 Uiso 1 1 calc R .
C35 C 0.01723(16) 0.11409(17) 0.31011(13) 0.0469(6) Uani 1 1 d . .
H35 H -0.0173 0.1267 0.3488 0.056 Uiso 1 1 calc R .
C36 C 0.07293(16) 0.06481(15) 0.32693(13) 0.0432(6) Uani 1 1 d . .
H36 H 0.0765 0.0444 0.3773 0.052 Uiso 1 1 calc R .
C37 C 0.12387(13) 0.04457(12) 0.27107(12) 0.0333(5) Uani 1 1 d . .
C38 C 0.11693(12) 0.07559(11) 0.19756(11) 0.0266(4) Uani 1 1 d . .
H38 H 0.1505 0.0615 0.1584 0.032 Uiso 1 1 calc R .
C39 C 0.18505(16) -0.00800(15) 0.28931(15) 0.0464(6) Uani 1 1 d . .
H39A H 0.2226 0.0181 0.3192 0.070 Uiso 1 1 calc R .
H39B H 0.2064 -0.0266 0.2412 0.070 Uiso 1 1 calc R .
H39C H 0.1662 -0.0499 0.3195 0.070 Uiso 1 1 calc R .
C40 C 0.23976(11) 0.05532(10) 0.02717(10) 0.0221(4) Uani 1 1 d . .
C41 C 0.28563(13) 0.07692(12) 0.08686(12) 0.0314(5) Uani 1 1 d . .
H41 H 0.2830 0.1262 0.1066 0.038 Uiso 1 1 calc R .
C42 C 0.33547(14) 0.02660(14) 0.11784(13) 0.0380(5) Uani 1 1 d . .
H42 H 0.3663 0.0412 0.1592 0.046 Uiso 1 1 calc R .
C43 C 0.33993(13) -0.04483(13) 0.08810(13) 0.0353(5) Uani 1 1 d . .
H43 H 0.3745 -0.0787 0.1090 0.042 Uiso 1 1 calc R .
C44 C 0.29468(12) -0.06792(11) 0.02824(12) 0.0288(4) Uani 1 1 d . .
C45 C 0.24422(11) -0.01747(10) -0.00101(11) 0.0241(4) Uani 1 1 d . .
H45 H 0.2121 -0.0328 -0.0410 0.029 Uiso 1 1 calc R .
C46 C 0.30065(14) -0.14545(12) -0.00415(16) 0.0396(5) Uani 1 1 d . .
H46A H 0.2576 -0.1562 -0.0359 0.059 Uiso 1 1 calc R .
H46B H 0.3035 -0.1814 0.0383 0.059 Uiso 1 1 calc R .
H46C H 0.3448 -0.1492 -0.0359 0.059 Uiso 1 1 calc R .
C47 C 0.34337(14) 0.2500 -0.05732(14) 0.0207(5) Uani 1 2 d S .
C48 C 0.38011(11) 0.18282(12) -0.04612(11) 0.0267(4) Uani 1 1 d . .
H48 H 0.3554 0.1371 -0.0546 0.032 Uiso 1 1 calc R .
C49 C 0.45313(12) 0.18246(16) -0.02252(13) 0.0375(6) Uani 1 1 d . .
C50 C 0.48862(17) 0.2500 -0.00985(18) 0.0415(9) Uani 1 2 d S .
H50 H 0.5378 0.2500 0.0077 0.050 Uiso 1 2 calc SR .
C51 C 0.4871(2) 0.1013(3) -0.0191(2) 0.0333(10) Uani 0.50 1 d P .
H51A H 0.4931 0.0821 -0.0716 0.050 Uiso 0.50 1 calc PR .
H51B H 0.4544 0.0684 0.0099 0.050 Uiso 0.50 1 calc PR .
H51C H 0.5348 0.1032 0.0065 0.050 Uiso 0.50 1 calc PR .

loop_
_atom_site_aniso_label
_atom_site_aniso_U_11
_atom_site_aniso_U_22
_atom_site_aniso_U_33
_atom_site_aniso_U_23
_atom_site_aniso_U_13
_atom_site_aniso_U_12
S1 0.1032(14) 0.0916(13) 0.0549(9) 0.000 -0.0282(9) 0.000
S2 0.0498(14) 0.154(3) 0.0777(18) -0.043(2) -0.0135(12) 0.0172(17)
C1 0.0290(9) 0.0147(8) 0.0166(8) 0.0005(6) -0.0004(7) 0.0024(7)
C2 0.0282(9) 0.0168(8) 0.0168(8) 0.0003(6) -0.0016(7) 0.0032(7)
C3 0.0313(10) 0.0179(9) 0.0327(10) 0.0052(7) 0.0135(8) 0.0019(7)
C4 0.0256(9) 0.0195(8) 0.0152(7) 0.0026(6) 0.0018(6) -0.0034(7)
C5 0.0326(10) 0.0180(8) 0.0165(8) 0.0045(6) 0.0003(7) -0.0033(7)
C6 0.0340(10) 0.0138(7) 0.0180(8) 0.0038(6) -0.0010(7) -0.0012(7)
C7 0.0355(10) 0.0128(7) 0.0192(8) 0.0001(6) 0.0007(7) -0.0024(7)
C8 0.0355(10) 0.0171(8) 0.0229(9) -0.0006(7) -0.0005(8) -0.0107(8)
C9 0.0293(10) 0.0244(9) 0.0199(8) 0.0043(7) 0.0032(7) -0.0096(8)
C10 0.0238(9) 0.0314(10) 0.0192(8) 0.0026(7) 0.0053(7) -0.0083(8)
C11 0.0226(9) 0.0290(10) 0.0143(8) 0.0018(7) 0.0043(6) -0.0012(7)
C12 0.0195(9) 0.0397(11) 0.0232(9) 0.0007(8) 0.0046(7) -0.0058(8)
C13 0.0189(9) 0.0450(12) 0.0253(10) -0.0006(9) 0.0008(7) -0.0101(8)
C14 0.0171(12) 0.0481(18) 0.0259(14) 0.000 -0.0029(10) 0.000
C15 0.0191(13) 0.0477(18) 0.0232(13) 0.000 -0.0068(10) 0.000
C16 0.0243(9) 0.0405(11) 0.0194(9) -0.0041(8) -0.0063(7) -0.0066(8)
C17 0.0271(10) 0.0362(11) 0.0210(9) -0.0044(8) -0.0032(7) -0.0136(8)
C18 0.0264(10) 0.0364(11) 0.0234(9) -0.0005(8) -0.0006(7) -0.0158(8)
C19 0.0318(10) 0.0249(9) 0.0224(9) 0.0023(7) 0.0013(8) -0.0126(8)
C20 0.0337(10) 0.0234(9) 0.0207(9) -0.0044(7) -0.0020(8) -0.0115(8)
C21 0.0322(10) 0.0206(8) 0.0167(8) -0.0055(7) -0.0010(7) -0.0042(7)
C22 0.0310(10) 0.0251(9) 0.0125(7) -0.0029(7) -0.0023(7) -0.0045(7)
C23 0.0273(9) 0.0322(10) 0.0149(8) -0.0015(7) -0.0052(7) -0.0030(8)
C24 0.0272(9) 0.0228(9) 0.0114(7) -0.0022(6) 0.0010(6) -0.0009(7)
C25 0.0259(9) 0.0183(8) 0.0144(7) -0.0026(6) 0.0039(6) 0.0019(7)
C26 0.0309(10) 0.0127(7) 0.0196(8) -0.0017(6) 0.0010(7) 0.0011(7)
C27 0.0271(9) 0.0142(7) 0.0184(8) -0.0011(6) 0.0005(7) 0.0040(7)
C28 0.0198(8) 0.0168(8) 0.0177(8) -0.0014(6) 0.0011(6) 0.0033(6)
C29 0.0309(9) 0.0161(8) 0.0169(8) -0.0050(6) 0.0018(7) -0.0006(7)
C30 0.0196(8) 0.0187(8) 0.0165(8) -0.0004(6) 0.0042(6) 0.0025(6)
C31 0.0182(11) 0.0168(11) 0.0174(11) 0.000 0.0010(9) 0.000
C32 0.0204(12) 0.0174(11) 0.0217(12) 0.000 0.0046(9) 0.000
C33 0.0309(10) 0.0244(9) 0.0158(8) 0.0032(7) -0.0008(7) -0.0092(8)
C34 0.0427(12) 0.0470(13) 0.0229(10) 0.0075(9) 0.0068(9) 0.0007(11)
C35 0.0559(16) 0.0628(17) 0.0218(10) 0.0097(11) 0.0095(10) -0.0025(14)
C36 0.0611(16) 0.0481(14) 0.0204(10) 0.0135(10) -0.0058(10) -0.0117(12)
C37 0.0455(13) 0.0296(10) 0.0247(10) 0.0075(8) -0.0124(9) -0.0124(9)
C38 0.0335(10) 0.0251(9) 0.0213(9) 0.0043(7) -0.0046(8) -0.0081(8)
C39 0.0588(16) 0.0409(13) 0.0394(13) 0.0126(11) -0.0241(12) -0.0041(12)
C40 0.0311(9) 0.0170(8) 0.0182(8) 0.0034(7) 0.0014(7) 0.0036(7)
C41 0.0438(12) 0.0239(9) 0.0266(10) 0.0002(8) -0.0055(9) 0.0041(9)
C42 0.0466(13) 0.0380(12) 0.0295(11) 0.0049(9) -0.0110(10) 0.0067(10)
C43 0.0416(12) 0.0311(11) 0.0331(11) 0.0125(9) -0.0033(9) 0.0097(9)
C44 0.0346(11) 0.0203(9) 0.0316(10) 0.0080(8) 0.0076(8) 0.0043(8)
C45 0.0304(10) 0.0187(9) 0.0231(9) 0.0016(7) 0.0036(7) 0.0015(7)
C46 0.0424(13) 0.0223(10) 0.0541(14) 0.0000(10) 0.0043(11) 0.0081(9)
C47 0.0189(11) 0.0306(13) 0.0128(10) 0.000 0.0015(9) 0.000
C48 0.0244(9) 0.0343(11) 0.0213(9) 0.0042(8) 0.0028(7) 0.0045(8)
C49 0.0242(10) 0.0651(16) 0.0233(10) 0.0107(10) 0.0021(8) 0.0113(10)
C50 0.0195(14) 0.083(3) 0.0224(14) 0.000 -0.0025(11) 0.000
C51 0.0225(19) 0.053(3) 0.0240(19) 0.0044(19) 0.0003(15) 0.0082(18)

loop_
_atom_type_symbol
_atom_type_description
_atom_type_scat_dispersion_real
_atom_type_scat_dispersion_imag
_atom_type_scat_source
C C 0.0033 0.0016 'International Tables Vol C Tables 4.2.6.8 and 6.1.1.4'
H H 0.0000 0.0000 'International Tables Vol C Tables 4.2.6.8 and 6.1.1.4'
S S 0.1246 0.1234 'International Tables Vol C Tables 4.2.6.8 and 6.1.1.4'

loop_
_geom_angle_atom_site_label_1
_geom_angle_atom_site_label_2
_geom_angle_atom_site_label_3
_geom_angle
_geom_angle_site_symmetry_1
_geom_angle_site_symmetry_3
C52 C52 S2 131.1(3) 7_565 .
S1 C52 S2 162.5(5) . .
C53 S3 C53 76(4) 7_565 .
S4 C53 S3 174(4) . .
S4 C53 C53 134(2) . 7_565
C2 C1 C40 115.55(15) . .
C2 C1 C6 106.20(15) . .
C40 C1 C6 114.10(15) . .
C2 C1 C27 107.02(14) . .
C40 C1 C27 112.21(15) . .
C6 C1 C27 100.43(14) . .
C32 C2 C3 108.98(16) . .
C32 C2 C1 123.33(17) . .
C3 C2 C1 125.35(17) . .
C2 C3 C3 106.53(10) . 7_565
C2 C3 C4 121.64(17) . .
C3 C3 C4 122.69(10) 7_565 .
C3 C4 C33 112.20(16) . .
C3 C4 C11 108.30(15) . .
C33 C4 C11 114.00(15) . .
C3 C4 C5 108.48(15) . .
C33 C4 C5 112.90(15) . .
C11 C4 C5 100.18(15) . .
C6 C5 C9 119.59(17) . .
C6 C5 C4 124.92(17) . .
C9 C5 C4 109.52(16) . .
C5 C6 C7 119.40(18) . .
C5 C6 C1 124.13(16) . .
C7 C6 C1 109.63(16) . .
C8 C7 C6 121.46(18) . .
C8 C7 C26 120.02(17) . .
C6 C7 C26 108.61(17) . .
C7 C8 C19 119.01(17) . .
C7 C8 C20 120.12(18) . .
C19 C8 C20 108.03(18) . .
C19 C9 C5 121.45(18) . .
C19 C9 C10 119.90(19) . .
C5 C9 C10 108.62(17) . .
C12 C10 C11 121.28(19) . .
C12 C10 C9 120.10(18) . .
C11 C10 C9 108.59(17) . .
C11 C11 C10 119.62(12) 7_565 .
C11 C11 C4 125.29(10) 7_565 .
C10 C11 C4 109.43(17) . .
C10 C12 C12 119.03(12) . 7_565
C10 C12 C13 120.0(2) . .
C12 C12 C13 108.37(13) 7_565 .
C18 C13 C14 120.4(2) . .
C18 C13 C12 119.7(2) . .
C14 C13 C12 107.6(2) . .
C15 C14 C13 119.67(15) . 7_565
C15 C14 C13 119.67(15) . .
C13 C14 C13 108.1(3) 7_565 .
C14 C15 C16 120.04(15) . .
C14 C15 C16 120.04(15) . 7_565
C16 C15 C16 107.9(3) . 7_565
C17 C16 C23 119.93(19) . .
C17 C16 C15 120.11(19) . .
C23 C16 C15 107.95(19) . .
C16 C17 C20 120.12(18) . .
C16 C17 C18 119.8(2) . .
C20 C17 C18 107.91(18) . .
C13 C18 C19 120.33(18) . .
C13 C18 C17 120.0(2) . .
C19 C18 C17 107.57(19) . .
C9 C19 C8 118.91(19) . .
C9 C19 C18 119.9(2) . .
C8 C19 C18 108.49(17) . .
C21 C20 C17 120.23(19) . .
C21 C20 C8 119.81(18) . .
C17 C20 C8 108.00(17) . .
C20 C21 C22 119.68(19) . .
C20 C21 C29 120.19(17) . .
C22 C21 C29 107.91(16) . .
C23 C22 C24 120.24(18) . .
C23 C22 C21 120.20(17) . .
C24 C22 C21 107.65(16) . .
C22 C23 C16 119.84(18) . .
C22 C23 C23 119.86(11) . 7_565
C16 C23 C23 108.09(12) . 7_565
C24 C24 C22 119.90(11) 7_565 .
C24 C24 C25 119.78(10) 7_565 .
C22 C24 C25 108.14(16) . .
C30 C25 C29 119.13(16) . .
C30 C25 C24 120.26(16) . .
C29 C25 C24 107.90(16) . .
C29 C26 C27 121.08(17) . .
C29 C26 C7 120.06(18) . .
C27 C26 C7 108.86(16) . .
C28 C27 C26 119.90(16) . .
C28 C27 C1 124.37(16) . .
C26 C27 C1 109.63(16) . .
C27 C28 C30 119.34(16) . .
C27 C28 C31 123.81(16) . .
C30 C28 C31 109.79(15) . .
C26 C29 C25 119.01(17) . .
C26 C29 C21 119.78(17) . .
C25 C29 C21 108.40(16) . .
C25 C30 C28 121.40(16) . .
C25 C30 C30 119.95(10) . 7_565
C28 C30 C30 108.57(10) . 7_565
C32 C31 C47 111.3(2) . .
C32 C31 C28 106.86(14) . .
C47 C31 C28 114.99(14) . .
C32 C31 C28 106.86(14) . 7_565
C47 C31 C28 114.99(14) . 7_565
C28 C31 C28 100.90(19) . 7_565
C2 C32 C2 108.8(2) . 7_565
C2 C32 C31 124.25(12) . .
C2 C32 C31 124.25(12) 7_565 .
C34 C33 C38 119.36(18) . .
C34 C33 C4 121.67(19) . .
C38 C33 C4 118.95(17) . .
C33 C34 C35 119.3(2) . .
C33 C34 H34 120.3 . .
C35 C34 H34 120.3 . .
C36 C35 C34 120.6(2) . .
C36 C35 H35 119.7 . .
C34 C35 H35 119.7 . .
C35 C36 C37 121.0(2) . .
C35 C36 H36 119.5 . .
C37 C36 H36 119.5 . .
C36 C37 C38 118.0(2) . .
C36 C37 C39 121.2(2) . .
C38 C37 C39 120.8(2) . .
C33 C38 C37 121.8(2) . .
C33 C38 H38 119.1 . .
C37 C38 H38 119.1 . .
C37 C39 H39A 109.5 . .
C37 C39 H39B 109.5 . .
H39A C39 H39B 109.5 . .
C37 C39 H39C 109.5 . .
H39A C39 H39C 109.5 . .
H39B C39 H39C 109.5 . .
C41 C40 C45 119.12(18) . .
C41 C40 C1 121.32(17) . .
C45 C40 C1 119.55(17) . .
C40 C41 C42 120.2(2) . .
C40 C41 H41 119.9 . .
C42 C41 H41 119.9 . .
C43 C42 C41 119.8(2) . .
C43 C42 H42 120.1 . .
C41 C42 H42 120.1 . .
C42 C43 C44 121.2(2) . .
C42 C43 H43 119.4 . .
C44 C43 H43 119.4 . .
C45 C44 C43 118.3(2) . .
C45 C44 C46 121.0(2) . .
C43 C44 C46 120.7(2) . .
C44 C45 C40 121.41(19) . .
C44 C45 H45 119.3 . .
C40 C45 H45 119.3 . .
C44 C46 H46A 109.5 . .
C44 C46 H46B 109.5 . .
H46A C46 H46B 109.5 . .
C44 C46 H46C 109.5 . .
H46A C46 H46C 109.5 . .
H46B C46 H46C 109.5 . .
C48 C47 C48 119.8(3) . 7_565
C48 C47 C31 120.05(13) . .
C48 C47 C31 120.05(13) 7_565 .
C47 C48 C49 120.4(2) . .
C47 C48 H48 119.8 . .
C49 C48 H48 119.8 . .
C50 C49 C48 119.2(2) . .
C50 C49 C51 127.7(2) . .
C48 C49 C51 113.0(3) . .
C49 C50 C49 121.1(3) . 7_565
C49 C50 H50 119.5 . .
C49 C50 H50 119.5 7_565 .
C49 C51 H51A 109.5 . .
C49 C51 H51B 109.5 . .
H51A C51 H51B 109.5 . .
C49 C51 H51C 109.5 . .
H51A C51 H51C 109.5 . .
H51B C51 H51C 109.5 . .

loop_
_geom_bond_atom_site_label_1
_geom_bond_atom_site_label_2
_geom_bond_distance
_geom_bond_site_symmetry_2
S1 C52 1.5499(11) .
S1 C52 1.5499(11) 7_565
S2 C52 1.5509(11) .
S3 C53 1.6004(11) 7_565
S3 C53 1.6004(11) .
S4 C53 1.6004(11) .
C1 C2 1.508(2) .
C1 C40 1.534(3) .
C1 C6 1.541(3) .
C1 C27 1.545(2) .
C2 C32 1.417(2) .
C2 C3 1.427(3) .
C3 C3 1.493(4) 7_565
C3 C4 1.529(3) .
C4 C33 1.535(2) .
C4 C11 1.539(3) .
C4 C5 1.542(3) .
C5 C6 1.368(3) .
C5 C9 1.439(3) .
C6 C7 1.442(3) .
C7 C8 1.393(3) .
C7 C26 1.447(3) .
C8 C19 1.436(3) .
C8 C20 1.455(3) .
C9 C19 1.397(3) .
C9 C10 1.445(3) .
C10 C12 1.395(3) .
C10 C11 1.442(3) .
C11 C11 1.366(4) 7_565
C12 C12 1.438(4) 7_565
C12 C13 1.456(3) .
C13 C18 1.386(3) .
C13 C14 1.455(3) .
C14 C15 1.394(4) .
C14 C13 1.455(3) 7_565
C15 C16 1.453(3) .
C15 C16 1.453(3) 7_565
C16 C17 1.393(3) .
C16 C23 1.449(3) .
C17 C20 1.445(3) .
C17 C18 1.457(3) .
C18 C19 1.451(3) .
C20 C21 1.392(3) .
C21 C22 1.451(3) .
C21 C29 1.452(3) .
C22 C23 1.394(3) .
C22 C24 1.448(3) .
C23 C23 1.450(4) 7_565
C24 C24 1.394(4) 7_565
C24 C25 1.456(3) .
C25 C30 1.391(3) .
C25 C29 1.435(3) .
C26 C29 1.400(3) .
C26 C27 1.435(3) .
C27 C28 1.370(3) .
C28 C30 1.441(2) .
C28 C31 1.536(2) .
C30 C30 1.452(3) 7_565
C31 C32 1.512(3) .
C31 C47 1.534(4) .
C31 C28 1.536(2) 7_565
C32 C2 1.417(2) 7_565
C33 C34 1.389(3) .
C33 C38 1.395(3) .
C34 C35 1.403(3) .
C34 H34 0.9500 .
C35 C36 1.382(4) .
C35 H35 0.9500 .
C36 C37 1.393(4) .
C36 H36 0.9500 .
C37 C38 1.397(3) .
C37 C39 1.499(4) .
C38 H38 0.9500 .
C39 H39A 0.9800 .
C39 H39B 0.9800 .
C39 H39C 0.9800 .
C40 C41 1.388(3) .
C40 C45 1.399(3) .
C41 C42 1.392(3) .
C41 H41 0.9500 .
C42 C43 1.386(3) .
C42 H42 0.9500 .
C43 C44 1.392(3) .
C43 H43 0.9500 .
C44 C45 1.390(3) .
C44 C46 1.506(3) .
C45 H45 0.9500 .
C46 H46A 0.9800 .
C46 H46B 0.9800 .
C46 H46C 0.9800 .
C47 C48 1.396(2) .
C47 C48 1.396(2) 7_565
C48 C49 1.398(3) .
C48 H48 0.9500 .
C49 C50 1.394(3) .
C49 C51 1.587(5) .
C50 C49 1.394(3) 7_565
C50 H50 0.9500 .
C51 H51A 0.9800 .
C51 H51B 0.9800 .
C51 H51C 0.9800 .

loop_
_geom_torsion_atom_site_label_1
_geom_torsion_atom_site_label_2
_geom_torsion_atom_site_label_3
_geom_torsion_atom_site_label_4
_geom_torsion
_geom_torsion_site_symmetry_1
_geom_torsion_site_symmetry_4
C40 C1 C2 C32 102.6(2) . .
C6 C1 C2 C32 -129.8(2) . .
C27 C1 C2 C32 -23.2(3) . .
C40 C1 C2 C3 -96.8(2) . .
C6 C1 C2 C3 30.9(2) . .
C27 C1 C2 C3 137.48(19) . .
C32 C2 C3 C3 2.27(18) . 7_565
C1 C2 C3 C3 -160.72(15) . 7_565
C32 C2 C3 C4 149.9(2) . .
C1 C2 C3 C4 -13.1(3) . .
C2 C3 C4 C33 111.6(2) . .
C3 C3 C4 C33 -105.97(14) 7_565 .
C2 C3 C4 C11 -121.67(19) . .
C3 C3 C4 C11 20.74(17) 7_565 .
C2 C3 C4 C5 -13.8(2) . .
C3 C3 C4 C5 128.61(11) 7_565 .
C3 C4 C5 C6 21.0(2) . .
C33 C4 C5 C6 -104.0(2) . .
C11 C4 C5 C6 134.40(18) . .
C3 C4 C5 C9 -131.39(16) . .
C33 C4 C5 C9 103.60(18) . .
C11 C4 C5 C9 -18.03(18) . .
C9 C5 C6 C7 0.4(3) . .
C4 C5 C6 C7 -149.49(17) . .
C9 C5 C6 C1 148.36(17) . .
C4 C5 C6 C1 -1.5(3) . .
C2 C1 C6 C5 -23.5(2) . .
C40 C1 C6 C5 105.0(2) . .
C27 C1 C6 C5 -134.77(18) . .
C2 C1 C6 C7 127.15(16) . .
C40 C1 C6 C7 -104.38(17) . .
C27 C1 C6 C7 15.84(18) . .
C5 C6 C7 C8 -3.8(3) . .
C1 C6 C7 C8 -155.96(17) . .
C5 C6 C7 C26 141.83(17) . .
C1 C6 C7 C26 -10.4(2) . .
C6 C7 C8 C19 3.5(3) . .
C26 C7 C8 C19 -138.25(18) . .
C6 C7 C8 C20 140.51(19) . .
C26 C7 C8 C20 -1.3(3) . .
C6 C5 C9 C19 3.1(3) . .
C4 C5 C9 C19 157.25(17) . .
C6 C5 C9 C10 -142.25(17) . .
C4 C5 C9 C10 11.9(2) . .
C19 C9 C10 C12 0.2(3) . .
C5 C9 C10 C12 146.22(18) . .
C19 C9 C10 C11 -145.67(18) . .
C5 C9 C10 C11 0.3(2) . .
C12 C10 C11 C11 -3.0(2) . 7_565
C9 C10 C11 C11 142.44(11) . 7_565
C12 C10 C11 C4 -157.85(17) . .
C9 C10 C11 C4 -12.4(2) . .
C3 C4 C11 C11 -21.41(17) . 7_565
C33 C4 C11 C11 104.25(14) . 7_565
C5 C4 C11 C11 -134.90(10) . 7_565
C3 C4 C11 C10 131.69(16) . .
C33 C4 C11 C10 -102.65(17) . .
C5 C4 C11 C10 18.20(18) . .
C11 C10 C12 C12 3.0(2) . 7_565
C9 C10 C12 C12 -138.60(14) . 7_565
C11 C10 C12 C13 140.45(19) . .
C9 C10 C12 C13 -1.1(3) . .
C10 C12 C13 C18 0.8(3) . .
C12 C12 C13 C18 142.33(16) 7_565 .
C10 C12 C13 C14 -141.5(2) . .
C12 C12 C13 C14 0.01(18) 7_565 .
C18 C13 C14 C15 -0.2(3) . .
C12 C13 C14 C15 141.8(2) . .
C18 C13 C14 C13 -142.04(17) . 7_565
C12 C13 C14 C13 0.0(3) . 7_565
C13 C14 C15 C16 137.8(2) 7_565 .
C13 C14 C15 C16 0.3(4) . .
C13 C14 C15 C16 -0.3(4) 7_565 7_565
C13 C14 C15 C16 -137.8(2) . 7_565
C14 C15 C16 C17 -0.2(3) . .
C16 C15 C16 C17 142.39(17) 7_565 .
C14 C15 C16 C23 -142.8(2) . .
C16 C15 C16 C23 -0.2(3) 7_565 .
C23 C16 C17 C20 0.3(3) . .
C15 C16 C17 C20 -137.9(2) . .
C23 C16 C17 C18 138.16(19) . .
C15 C16 C17 C18 0.0(3) . .
C14 C13 C18 C19 137.8(2) . .
C12 C13 C18 C19 0.3(3) . .
C14 C13 C18 C17 0.0(3) . .
C12 C13 C18 C17 -137.5(2) . .
C16 C17 C18 C13 0.1(3) . .
C20 C17 C18 C13 142.59(19) . .
C16 C17 C18 C19 -142.45(19) . .
C20 C17 C18 C19 0.0(2) . .
C5 C9 C19 C8 -3.3(3) . .
C10 C9 C19 C8 138.30(19) . .
C5 C9 C19 C18 -140.67(19) . .
C10 C9 C19 C18 0.9(3) . .
C7 C8 C19 C9 0.0(3) . .
C20 C8 C19 C9 -141.65(18) . .
C7 C8 C19 C18 141.74(18) . .
C20 C8 C19 C18 0.1(2) . .
C13 C18 C19 C9 -1.2(3) . .
C17 C18 C19 C9 141.24(18) . .
C13 C18 C19 C8 -142.50(19) . .
C17 C18 C19 C8 -0.1(2) . .
C16 C17 C20 C21 -0.2(3) . .
C18 C17 C20 C21 -142.52(18) . .
C16 C17 C20 C8 142.38(18) . .
C18 C17 C20 C8 0.1(2) . .
C7 C8 C20 C21 1.5(3) . .
C19 C8 C20 C21 142.65(19) . .
C7 C8 C20 C17 -141.23(18) . .
C19 C8 C20 C17 -0.1(2) . .
C17 C20 C21 C22 0.1(3) . .
C8 C20 C21 C22 -138.12(19) . .
C17 C20 C21 C29 137.93(19) . .
C8 C20 C21 C29 -0.3(3) . .
C20 C21 C22 C23 -0.1(3) . .
C29 C21 C22 C23 -142.50(17) . .
C20 C21 C22 C24 142.72(17) . .
C29 C21 C22 C24 0.3(2) . .
C24 C22 C23 C16 -138.04(18) . .
C21 C22 C23 C16 0.1(3) . .
C24 C22 C23 C23 -0.1(2) . 7_565
C21 C22 C23 C23 138.06(13) . 7_565
C17 C16 C23 C22 -0.2(3) . .
C15 C16 C23 C22 142.4(2) . .
C17 C16 C23 C23 -142.54(15) . 7_565
C15 C16 C23 C23 0.12(17) . 7_565
C23 C22 C24 C24 0.1(2) . 7_565
C21 C22 C24 C24 -142.67(11) . 7_565
C23 C22 C24 C25 142.43(17) . .
C21 C22 C24 C25 -0.4(2) . .
C24 C24 C25 C30 1.3(2) 7_565 .
C22 C24 C25 C30 -141.05(17) . .
C24 C24 C25 C29 142.64(10) 7_565 .
C22 C24 C25 C29 0.28(19) . .
C8 C7 C26 C29 -0.2(3) . .
C6 C7 C26 C29 -146.36(17) . .
C8 C7 C26 C27 145.72(17) . .
C6 C7 C26 C27 -0.5(2) . .
C29 C26 C27 C28 2.9(3) . .
C7 C26 C27 C28 -142.63(17) . .
C29 C26 C27 C1 156.57(17) . .
C7 C26 C27 C1 11.1(2) . .
C2 C1 C27 C28 25.5(2) . .
C40 C1 C27 C28 -102.3(2) . .
C6 C1 C27 C28 136.14(18) . .
C2 C1 C27 C26 -126.82(16) . .
C40 C1 C27 C26 105.44(18) . .
C6 C1 C27 C26 -16.14(18) . .
C26 C27 C28 C30 0.4(3) . .
C1 C27 C28 C30 -149.22(17) . .
C26 C27 C28 C31 147.97(18) . .
C1 C27 C28 C31 -1.7(3) . .
C27 C26 C29 C25 -3.2(3) . .
C7 C26 C29 C25 138.54(18) . .
C27 C26 C29 C21 -140.32(18) . .
C7 C26 C29 C21 1.4(3) . .
C30 C25 C29 C26 0.2(3) . .
C24 C25 C29 C26 -141.60(17) . .
C30 C25 C29 C21 141.76(17) . .
C24 C25 C29 C21 -0.08(19) . .
C20 C21 C29 C26 -1.1(3) . .
C22 C21 C29 C26 141.03(17) . .
C20 C21 C29 C25 -142.32(18) . .
C22 C21 C29 C25 -0.1(2) . .
C29 C25 C30 C28 3.1(3) . .
C24 C25 C30 C28 140.15(17) . .
C29 C25 C30 C30 -138.41(13) . 7_565
C24 C25 C30 C30 -1.3(2) . 7_565
C27 C28 C30 C25 -3.4(3) . .
C31 C28 C30 C25 -155.12(17) . .
C27 C28 C30 C30 141.87(14) . 7_565
C31 C28 C30 C30 -9.84(16) . 7_565
C27 C28 C31 C32 -23.9(2) . .
C30 C28 C31 C32 126.26(17) . .
C27 C28 C31 C47 100.2(2) . .
C30 C28 C31 C47 -109.63(18) . .
C27 C28 C31 C28 -135.45(15) . 7_565
C30 C28 C31 C28 14.7(2) . 7_565
C3 C2 C32 C2 -3.7(3) . 7_565
C1 C2 C32 C2 159.66(13) . 7_565
C3 C2 C32 C31 -165.9(2) . .
C1 C2 C32 C31 -2.4(4) . .
C47 C31 C32 C2 -100.3(2) . .
C28 C31 C32 C2 26.0(3) . .
C28 C31 C32 C2 133.4(2) 7_565 .
C47 C31 C32 C2 100.3(2) . 7_565
C28 C31 C32 C2 -133.4(2) . 7_565
C28 C31 C32 C2 -26.0(3) 7_565 7_565
C3 C4 C33 C34 116.1(2) . .
C11 C4 C33 C34 -7.4(3) . .
C5 C4 C33 C34 -120.9(2) . .
C3 C4 C33 C38 -62.1(2) . .
C11 C4 C33 C38 174.37(17) . .
C5 C4 C33 C38 60.9(2) . .
C38 C33 C34 C35 1.5(3) . .
C4 C33 C34 C35 -176.7(2) . .
C33 C34 C35 C36 0.0(4) . .
C34 C35 C36 C37 -0.7(4) . .
C35 C36 C37 C38 0.0(4) . .
C35 C36 C37 C39 179.1(3) . .
C34 C33 C38 C37 -2.3(3) . .
C4 C33 C38 C37 175.98(18) . .
C36 C37 C38 C33 1.5(3) . .
C39 C37 C38 C33 -177.6(2) . .
C2 C1 C40 C41 -4.6(3) . .
C6 C1 C40 C41 -128.2(2) . .
C27 C1 C40 C41 118.4(2) . .
C2 C1 C40 C45 176.76(17) . .
C6 C1 C40 C45 53.2(2) . .
C27 C1 C40 C45 -60.2(2) . .
C45 C40 C41 C42 0.2(3) . .
C1 C40 C41 C42 -178.4(2) . .
C40 C41 C42 C43 1.0(4) . .
C41 C42 C43 C44 -0.9(4) . .
C42 C43 C44 C45 -0.4(3) . .
C42 C43 C44 C46 179.3(2) . .
C43 C44 C45 C40 1.6(3) . .
C46 C44 C45 C40 -178.1(2) . .
C41 C40 C45 C44 -1.5(3) . .
C1 C40 C45 C44 177.11(18) . .
C32 C31 C47 C48 87.8(2) . .
C28 C31 C47 C48 -33.9(3) . .
C28 C31 C47 C48 -150.44(19) 7_565 .
C32 C31 C47 C48 -87.8(2) . 7_565
C28 C31 C47 C48 150.44(19) . 7_565
C28 C31 C47 C48 33.9(3) 7_565 7_565
C48 C47 C48 C49 1.1(4) 7_565 .
C31 C47 C48 C49 -174.7(2) . .
C47 C48 C49 C50 0.4(3) . .
C47 C48 C49 C51 -175.6(2) . .
C48 C49 C50 C49 -1.9(4) . 7_565
C51 C49 C50 C49 173.4(2) . 7_565
